data_4110579
loop_
_publ_author_name
'Ian J. Rhile'
'Todd F. Markle'
'Hirotaka Nagao'
'Antonio G. DiPasquale'
'Oanh P. Lam'
'Mark A. Lockwood'
'Katrina Rotter'
'James M. Mayer'

_publ_contact_author_address
;
Department of Chemistry, BOX 351700
University of Washington
Seattle, WA 98195
USA
;
_publ_contact_author_email adipasqu@u.washington.edu
_publ_contact_author_name 'Antonio G. DiPasquale'
_publ_section_title
;
 Concerted Proton-Electron Transfer in the Oxidation of Hydrogen-Bonded
 Phenols
;
_journal_name_full 'Journal of the American Chemical Society'
_journal_page_first 6075
_journal_page_last 6088
_journal_paper_doi 10.1021/ja054167+
_journal_volume 128
_journal_year 2006
_chemical_formula_moiety 'C19 H25 N O'
_chemical_formula_sum 'C19 H25 N O'
_chemical_formula_weight 283.40
_chemical_name_common IR160
_chemical_name_systematic
;
 IR160
;
_space_group_IT_number 14
_symmetry_cell_setting monoclinic
_symmetry_Int_Tables_number 14
_symmetry_space_group_name_Hall '-P 2ybc'
_symmetry_space_group_name_H-M 'P 1 21/c 1'
_atom_sites_solution_hydrogens geom
_atom_sites_solution_primary direct
_atom_sites_solution_secondary difmap
_audit_creation_method SHELXL-97
_cell_angle_alpha 90.00
_cell_angle_beta 91.86(3)
_cell_angle_gamma 90.00
_cell_formula_units_Z 12
_cell_length_a 18.492(4)
_cell_length_b 10.077(2)
_cell_length_c 27.860(6)
_cell_measurement_temperature 100(2)
_cell_volume 5188.8(19)
_computing_cell_refinement SMART
_computing_data_collection SMART
_computing_data_reduction SAINT
_computing_molecular_graphics ORTEP
_computing_publication_material WinGX
_computing_structure_refinement 'SHELXL-97 (Sheldrick, 1997)'
_computing_structure_solution SIR-2004
_diffrn_ambient_temperature 100(2)
_diffrn_measured_fraction_theta_full 0.994
_diffrn_measured_fraction_theta_max 0.994
_diffrn_measurement_device_type 'Bruker AXS P8 APEX CCD'
_diffrn_measurement_method '\f and \w scans'
_diffrn_radiation_monochromator graphite
_diffrn_radiation_source 'fine-focus sealed tube'
_diffrn_radiation_type MoK\a
_diffrn_radiation_wavelength 0.71073
_diffrn_reflns_av_R_equivalents 0.0615
_diffrn_reflns_av_sigmaI/netI 0.0561
_diffrn_reflns_limit_h_max 22
_diffrn_reflns_limit_h_min -21
_diffrn_reflns_limit_k_max 11
_diffrn_reflns_limit_k_min -11
_diffrn_reflns_limit_l_max 33
_diffrn_reflns_limit_l_min -33
_diffrn_reflns_number 35348
_diffrn_reflns_theta_full 25.00
_diffrn_reflns_theta_max 25.03
_diffrn_reflns_theta_min 2.93
_exptl_absorpt_coefficient_mu 0.066
_exptl_absorpt_correction_T_max 0.9934
_exptl_absorpt_correction_T_min 0.9908
_exptl_absorpt_correction_type multi-scan
_exptl_absorpt_process_details SADABS
_exptl_crystal_colour colorless
_exptl_crystal_density_diffrn 1.088
_exptl_crystal_description prism
_exptl_crystal_F_000 1848
_exptl_crystal_size_max 0.14
_exptl_crystal_size_mid 0.12
_exptl_crystal_size_min 0.10
_refine_diff_density_max 0.282
_refine_diff_density_min -0.186
_refine_diff_density_rms 0.044
_refine_ls_extinction_method none
_refine_ls_goodness_of_fit_ref 1.026
_refine_ls_hydrogen_treatment mixed
_refine_ls_matrix_type full
_refine_ls_number_parameters 595
_refine_ls_number_reflns 9080
_refine_ls_number_restraints 0
_refine_ls_restrained_S_all 1.026
_refine_ls_R_factor_all 0.1129
_refine_ls_R_factor_gt 0.0689
_refine_ls_shift/su_max 0.001
_refine_ls_shift/su_mean 0.000
_refine_ls_structure_factor_coef Fsqd
_refine_ls_weighting_details 'calc w=1/[\s^2^(Fo^2^)+(0.0673P)^2^+2.1119P] where P=(Fo^2^+2Fc^2^)/3'
_refine_ls_weighting_scheme calc
_refine_ls_wR_factor_gt 0.1510
_refine_ls_wR_factor_ref 0.1724
_reflns_number_gt 5778
_reflns_number_total 9080
_reflns_threshold_expression >2sigma(I)
_cod_data_source_file ja054167si20051216_041623.cif
_cod_data_source_block pyr
_cod_original_sg_symbol_H-M 'P 21/c'
_cod_database_code 4110579

loop_
_symmetry_equiv_pos_as_xyz
'x, y, z'
'-x, y+1/2, -z+1/2'
'-x, -y, -z'
'x, -y-1/2, z-1/2'

loop_
_atom_site_label
_atom_site_type_symbol
_atom_site_fract_x
_atom_site_fract_y
_atom_site_fract_z
_atom_site_U_iso_or_equiv
_atom_site_adp_type
_atom_site_occupancy
_atom_site_symmetry_multiplicity
_atom_site_calc_flag
_atom_site_refinement_flags
C1 C 0.69038(13) 0.5015(2) 1.14373(8) 0.0237(6) Uani 1 1 d .
C2 C 0.75751(13) 0.5317(2) 1.16819(8) 0.0225(5) Uani 1 1 d .
C3 C 0.82150(12) 0.4992(2) 1.14466(8) 0.0223(5) Uani 1 1 d .
H3 H 0.8665 0.5192 1.1604 0.027 Uiso 1 1 calc R
C4 C 0.82257(13) 0.4377(2) 1.09843(8) 0.0224(5) Uani 1 1 d .
C5 C 0.75576(13) 0.4082(2) 1.07607(8) 0.0240(6) Uani 1 1 d .
H5 H 0.7550 0.3668 1.0454 0.029 Uiso 1 1 calc R
C6 C 0.68851(12) 0.4382(2) 1.09760(8) 0.0236(6) Uani 1 1 d .
C7 C 0.75979(13) 0.5996(2) 1.21873(8) 0.0237(6) Uani 1 1 d .
C8 C 0.72507(13) 0.5049(2) 1.25618(8) 0.0272(6) Uani 1 1 d .
H8A H 0.6758 0.4816 1.2451 0.041 Uiso 1 1 calc R
H8B H 0.7234 0.5498 1.2873 0.041 Uiso 1 1 calc R
H8C H 0.7542 0.4240 1.2595 0.041 Uiso 1 1 calc R
C9 C 0.71869(14) 0.7349(2) 1.21704(9) 0.0314(6) Uani 1 1 d .
H9A H 0.7396 0.7923 1.1927 0.047 Uiso 1 1 calc R
H9B H 0.7232 0.7780 1.2485 0.047 Uiso 1 1 calc R
H9C H 0.6675 0.7194 1.2088 0.047 Uiso 1 1 calc R
C10 C 0.83834(13) 0.6295(3) 1.23668(8) 0.0276(6) Uani 1 1 d .
H10A H 0.8652 0.5461 1.2403 0.041 Uiso 1 1 calc R
H10B H 0.8374 0.6748 1.2678 0.041 Uiso 1 1 calc R
H10C H 0.8620 0.6864 1.2134 0.041 Uiso 1 1 calc R
C11 C 0.89683(13) 0.4095(2) 1.07525(8) 0.0254(6) Uani 1 1 d .
C12 C 0.94392(14) 0.3189(3) 1.10864(9) 0.0369(7) Uani 1 1 d .
H12A H 0.9184 0.2353 1.1140 0.055 Uiso 1 1 calc R
H12B H 0.9531 0.3636 1.1395 0.055 Uiso 1 1 calc R
H12C H 0.9900 0.3007 1.0936 0.055 Uiso 1 1 calc R
C13 C 0.93710(14) 0.5418(3) 1.06712(10) 0.0403(7) Uani 1 1 d .
H13A H 0.9840 0.5236 1.0531 0.060 Uiso 1 1 calc R
H13B H 0.9447 0.5876 1.0979 0.060 Uiso 1 1 calc R
H13C H 0.9081 0.5980 1.0452 0.060 Uiso 1 1 calc R
C14 C 0.88732(14) 0.3389(3) 1.02610(9) 0.0359(7) Uani 1 1 d .
H14A H 0.8618 0.2547 1.0303 0.054 Uiso 1 1 calc R
H14B H 0.9350 0.3216 1.0130 0.054 Uiso 1 1 calc R
H14C H 0.8592 0.3957 1.0039 0.054 Uiso 1 1 calc R
C15 C 0.61814(13) 0.4039(2) 1.07186(8) 0.0256(6) Uani 1 1 d .
C16 C 0.61249(14) 0.3196(3) 1.03142(9) 0.0348(6) Uani 1 1 d .
H16 H 0.6548 0.2824 1.0185 0.042 Uiso 1 1 calc R
C17 C 0.54473(15) 0.2909(3) 1.01047(11) 0.0432(7) Uani 1 1 d .
H17 H 0.5409 0.2342 0.9833 0.052 Uiso 1 1 calc R
C18 C 0.48227(15) 0.3460(3) 1.02956(9) 0.0384(7) Uani 1 1 d .
H18 H 0.4356 0.3273 1.0159 0.046 Uiso 1 1 calc R
C19 C 0.49107(14) 0.4288(3) 1.06923(9) 0.0391(7) Uani 1 1 d .
H19 H 0.4492 0.4671 1.0825 0.047 Uiso 1 1 calc R
C21 C 0.68672(13) -0.0008(2) 0.97941(8) 0.0235(6) Uani 1 1 d .
C22 C 0.75409(13) -0.0256(2) 1.00377(8) 0.0238(6) Uani 1 1 d .
C23 C 0.81779(13) 0.0014(2) 0.97865(8) 0.0231(5) Uani 1 1 d .
H23 H 0.8631 -0.0164 0.9944 0.028 Uiso 1 1 calc R
C24 C 0.81803(12) 0.0531(2) 0.93155(8) 0.0223(5) Uani 1 1 d .
C25 C 0.75030(12) 0.0800(2) 0.90927(8) 0.0232(6) Uani 1 1 d .
H25 H 0.7489 0.1160 0.8777 0.028 Uiso 1 1 calc R
C26 C 0.68396(13) 0.0556(2) 0.93197(8) 0.0236(5) Uani 1 1 d .
C27 C 0.75768(13) -0.0831(2) 1.05606(8) 0.0264(6) Uani 1 1 d .
C28 C 0.72293(13) 0.0174(3) 1.09095(8) 0.0295(6) Uani 1 1 d .
H28A H 0.7514 0.0995 1.0918 0.044 Uiso 1 1 calc R
H28B H 0.7223 -0.0211 1.1232 0.044 Uiso 1 1 calc R
H28C H 0.6733 0.0371 1.0797 0.044 Uiso 1 1 calc R
C29 C 0.71777(15) -0.2202(3) 1.05773(9) 0.0367(7) Uani 1 1 d .
H29A H 0.6664 -0.2077 1.0492 0.055 Uiso 1 1 calc R
H29B H 0.7228 -0.2573 1.0902 0.055 Uiso 1 1 calc R
H29C H 0.7392 -0.2813 1.0348 0.055 Uiso 1 1 calc R
C30 C 0.83667(14) -0.1071(3) 1.07422(9) 0.0318(6) Uani 1 1 d .
H30A H 0.8605 -0.1679 1.0523 0.048 Uiso 1 1 calc R
H30B H 0.8366 -0.1461 1.1064 0.048 Uiso 1 1 calc R
H30C H 0.8628 -0.0225 1.0754 0.048 Uiso 1 1 calc R
C31 C 0.88924(13) 0.0781(2) 0.90427(8) 0.0253(6) Uani 1 1 d .
C32 C 0.95759(13) 0.0387(3) 0.93448(9) 0.0370(7) Uani 1 1 d .
H32A H 1.0007 0.0549 0.9158 0.055 Uiso 1 1 calc R
H32B H 0.9551 -0.0557 0.9428 0.055 Uiso 1 1 calc R
H32C H 0.9603 0.0918 0.9640 0.055 Uiso 1 1 calc R
C33 C 0.88785(13) -0.0046(3) 0.85705(8) 0.0295(6) Uani 1 1 d .
H33A H 0.9325 0.0113 0.8399 0.044 Uiso 1 1 calc R
H33B H 0.8461 0.0219 0.8367 0.044 Uiso 1 1 calc R
H33C H 0.8841 -0.0992 0.8648 0.044 Uiso 1 1 calc R
C34 C 0.89532(13) 0.2277(2) 0.89155(9) 0.0295(6) Uani 1 1 d .
H34A H 0.8986 0.2801 0.9212 0.044 Uiso 1 1 calc R
H34B H 0.8524 0.2550 0.8724 0.044 Uiso 1 1 calc R
H34C H 0.9387 0.2424 0.8730 0.044 Uiso 1 1 calc R
C35 C 0.61289(13) 0.0843(2) 0.90594(8) 0.0251(6) Uani 1 1 d .
C36 C 0.60553(15) 0.1685(3) 0.86581(10) 0.0442(8) Uani 1 1 d .
H36 H 0.6470 0.2088 0.8528 0.053 Uiso 1 1 calc R
C37 C 0.53684(16) 0.1924(3) 0.84529(12) 0.0541(9) Uani 1 1 d .
H37 H 0.5315 0.2495 0.8183 0.065 Uiso 1 1 calc R
C38 C 0.47621(15) 0.1329(3) 0.86424(10) 0.0433(7) Uani 1 1 d .
H38 H 0.4292 0.1479 0.8506 0.052 Uiso 1 1 calc R
C39 C 0.48681(15) 0.0514(3) 0.90372(9) 0.0418(8) Uani 1 1 d .
H39 H 0.4458 0.0105 0.9171 0.050 Uiso 1 1 calc R
C41 C 0.68359(12) 0.4967(2) 0.81732(8) 0.0230(5) Uani 1 1 d .
C42 C 0.75025(13) 0.5261(2) 0.84219(8) 0.0240(6) Uani 1 1 d .
C43 C 0.81465(13) 0.4993(2) 0.81817(8) 0.0238(6) Uani 1 1 d .
H43 H 0.8594 0.5208 0.8340 0.029 Uiso 1 1 calc R
C44 C 0.81652(12) 0.4421(2) 0.77174(8) 0.0226(5) Uani 1 1 d .
C45 C 0.74953(13) 0.4096(2) 0.74911(8) 0.0222(5) Uani 1 1 d .
H45 H 0.7493 0.3691 0.7183 0.027 Uiso 1 1 calc R
C46 C 0.68233(13) 0.4355(2) 0.77073(8) 0.0238(6) Uani 1 1 d .
C47 C 0.75192(13) 0.5852(2) 0.89425(8) 0.0259(6) Uani 1 1 d .
C48 C 0.71035(14) 0.7196(2) 0.89525(9) 0.0342(7) Uani 1 1 d .
H48A H 0.7142 0.7575 0.9276 0.051 Uiso 1 1 calc R
H48B H 0.6593 0.7047 0.8864 0.051 Uiso 1 1 calc R
H48C H 0.7314 0.7813 0.8724 0.051 Uiso 1 1 calc R
C49 C 0.71799(13) 0.4826(2) 0.92905(8) 0.0291(6) Uani 1 1 d .
H49A H 0.7475 0.4018 0.9301 0.044 Uiso 1 1 calc R
H49B H 0.6688 0.4608 0.9176 0.044 Uiso 1 1 calc R
H49C H 0.7164 0.5209 0.9613 0.044 Uiso 1 1 calc R
C50 C 0.83047(14) 0.6133(3) 0.91321(9) 0.0331(6) Uani 1 1 d .
H50A H 0.8532 0.6781 0.8922 0.050 Uiso 1 1 calc R
H50B H 0.8584 0.5307 0.9134 0.050 Uiso 1 1 calc R
H50C H 0.8293 0.6489 0.9459 0.050 Uiso 1 1 calc R
C51 C 0.88893(13) 0.4141(2) 0.74639(8) 0.0254(6) Uani 1 1 d .
C52 C 0.95489(13) 0.4729(3) 0.77429(9) 0.0380(7) Uani 1 1 d .
H52A H 0.9601 0.4299 0.8058 0.057 Uiso 1 1 calc R
H52B H 0.9478 0.5685 0.7786 0.057 Uiso 1 1 calc R
H52C H 0.9987 0.4577 0.7562 0.057 Uiso 1 1 calc R
C53 C 0.89927(14) 0.2623(2) 0.74156(9) 0.0315(6) Uani 1 1 d .
H53A H 0.9457 0.2441 0.7269 0.047 Uiso 1 1 calc R
H53B H 0.8599 0.2254 0.7213 0.047 Uiso 1 1 calc R
H53C H 0.8987 0.2212 0.7734 0.047 Uiso 1 1 calc R
C54 C 0.88642(13) 0.4764(3) 0.69512(8) 0.0302(6) Uani 1 1 d .
H54A H 0.8785 0.5723 0.6976 0.045 Uiso 1 1 calc R
H54B H 0.8468 0.4363 0.6759 0.045 Uiso 1 1 calc R
H54C H 0.9324 0.4598 0.6797 0.045 Uiso 1 1 calc R
C55 C 0.61235(13) 0.4003(2) 0.74473(8) 0.0253(6) Uani 1 1 d .
C56 C 0.60694(14) 0.3101(3) 0.70579(9) 0.0352(7) Uani 1 1 d .
H56 H 0.6492 0.2698 0.6939 0.042 Uiso 1 1 calc R
C57 C 0.53934(15) 0.2809(3) 0.68510(11) 0.0438(7) Uani 1 1 d .
H57 H 0.5357 0.2206 0.6589 0.053 Uiso 1 1 calc R
C58 C 0.47684(15) 0.3389(3) 0.70227(10) 0.0395(7) Uani 1 1 d .
H58 H 0.4304 0.3194 0.6884 0.047 Uiso 1 1 calc R
C59 C 0.48546(14) 0.4265(3) 0.74065(9) 0.0389(7) Uani 1 1 d .
H59 H 0.4435 0.4670 0.7529 0.047 Uiso 1 1 calc R
N1 N 0.55668(11) 0.4578(2) 1.08997(7) 0.0323(5) Uani 1 1 d .
N2 N 0.55291(11) 0.0269(2) 0.92421(7) 0.0358(6) Uani 1 1 d .
N3 N 0.55059(11) 0.4570(2) 0.76141(7) 0.0332(5) Uani 1 1 d .
O1 O 0.62701(9) 0.53545(18) 1.16554(6) 0.0307(4) Uani 1 1 d .
O2 O 0.62371(9) -0.03137(18) 1.00215(6) 0.0319(4) Uani 1 1 d .
O3 O 0.61932(9) 0.52664(18) 0.83914(6) 0.0312(4) Uani 1 1 d .
H1 H 0.5876(15) 0.514(3) 1.1396(10) 0.047 Uiso 1 1 d .
H2 H 0.5872(15) -0.027(3) 0.9772(10) 0.047 Uiso 1 1 d .
H3A H 0.5823(15) 0.519(3) 0.8147(10) 0.047 Uiso 1 1 d .

loop_
_atom_site_aniso_label
_atom_site_aniso_U_11
_atom_site_aniso_U_22
_atom_site_aniso_U_33
_atom_site_aniso_U_23
_atom_site_aniso_U_13
_atom_site_aniso_U_12
C1 0.0254(13) 0.0233(14) 0.0228(13) 0.0034(10) 0.0068(10) 0.0014(11)
C2 0.0282(14) 0.0199(13) 0.0195(12) 0.0038(10) 0.0051(10) -0.0011(11)
C3 0.0246(13) 0.0213(13) 0.0209(12) 0.0020(10) 0.0007(10) -0.0001(10)
C4 0.0262(14) 0.0210(13) 0.0203(12) 0.0041(10) 0.0042(10) 0.0002(11)
C5 0.0289(14) 0.0206(13) 0.0228(13) 0.0011(10) 0.0049(11) 0.0011(11)
C6 0.0255(14) 0.0228(14) 0.0227(13) 0.0045(10) 0.0030(10) -0.0018(11)
C7 0.0267(14) 0.0245(14) 0.0203(12) -0.0007(10) 0.0048(10) 0.0022(11)
C8 0.0313(14) 0.0303(15) 0.0201(12) 0.0004(11) 0.0049(11) 0.0033(12)
C9 0.0410(16) 0.0277(15) 0.0253(14) -0.0038(11) -0.0019(12) 0.0083(12)
C10 0.0327(15) 0.0293(15) 0.0210(13) -0.0014(11) 0.0033(11) -0.0023(12)
C11 0.0270(14) 0.0285(14) 0.0209(13) -0.0008(11) 0.0048(11) 0.0002(11)
C12 0.0324(15) 0.0474(18) 0.0313(15) 0.0028(13) 0.0064(12) 0.0116(13)
C13 0.0366(16) 0.0358(17) 0.0493(18) -0.0037(14) 0.0167(14) -0.0052(13)
C14 0.0302(15) 0.0478(18) 0.0301(14) -0.0092(13) 0.0078(11) 0.0036(13)
C15 0.0279(14) 0.0268(14) 0.0223(13) 0.0072(11) 0.0043(11) -0.0013(11)
C16 0.0334(16) 0.0327(16) 0.0382(16) -0.0069(13) -0.0015(12) 0.0031(13)
C17 0.0418(18) 0.0407(18) 0.0465(18) -0.0131(14) -0.0086(14) 0.0005(14)
C18 0.0312(16) 0.0458(18) 0.0377(16) 0.0054(14) -0.0052(13) -0.0058(14)
C19 0.0255(15) 0.065(2) 0.0267(15) 0.0073(14) 0.0033(12) -0.0007(14)
C21 0.0285(14) 0.0223(13) 0.0200(12) -0.0030(10) 0.0066(10) -0.0030(11)
C22 0.0309(14) 0.0185(13) 0.0220(13) -0.0035(10) 0.0017(11) -0.0014(11)
C23 0.0243(13) 0.0223(13) 0.0228(12) -0.0017(10) 0.0016(10) 0.0025(11)
C24 0.0252(14) 0.0185(13) 0.0233(13) -0.0030(10) 0.0033(10) -0.0009(10)
C25 0.0285(14) 0.0230(13) 0.0182(12) -0.0011(10) 0.0044(10) 0.0009(11)
C26 0.0281(14) 0.0203(13) 0.0224(13) -0.0028(10) 0.0012(10) -0.0008(11)
C27 0.0329(15) 0.0251(14) 0.0212(13) 0.0013(10) 0.0028(11) -0.0030(11)
C28 0.0314(14) 0.0355(16) 0.0217(13) 0.0004(11) 0.0035(11) -0.0009(12)
C29 0.0556(19) 0.0298(16) 0.0248(14) 0.0061(12) 0.0006(13) -0.0074(13)
C30 0.0405(16) 0.0318(15) 0.0230(13) 0.0029(11) 0.0000(12) 0.0054(12)
C31 0.0245(13) 0.0302(15) 0.0213(13) -0.0014(11) 0.0018(10) -0.0005(11)
C32 0.0255(14) 0.0577(19) 0.0280(14) 0.0045(13) 0.0046(11) 0.0028(13)
C33 0.0316(14) 0.0312(15) 0.0262(13) -0.0036(11) 0.0090(11) -0.0003(12)
C34 0.0306(14) 0.0301(15) 0.0280(14) -0.0011(11) 0.0057(11) -0.0062(12)
C35 0.0285(14) 0.0232(14) 0.0238(13) -0.0060(11) 0.0044(11) -0.0010(11)
C36 0.0313(16) 0.0489(19) 0.0519(18) 0.0217(15) -0.0045(14) -0.0050(14)
C37 0.0403(19) 0.053(2) 0.068(2) 0.0289(17) -0.0151(16) -0.0044(16)
C38 0.0254(15) 0.057(2) 0.0471(18) -0.0002(15) -0.0059(13) 0.0033(14)
C39 0.0281(16) 0.070(2) 0.0269(14) -0.0054(15) 0.0014(12) -0.0080(15)
C41 0.0244(13) 0.0217(13) 0.0236(13) 0.0033(10) 0.0079(10) 0.0004(10)
C42 0.0307(14) 0.0199(13) 0.0217(13) 0.0039(10) 0.0030(11) 0.0007(11)
C43 0.0257(13) 0.0217(14) 0.0241(13) 0.0028(10) 0.0020(10) 0.0006(11)
C44 0.0252(13) 0.0209(13) 0.0220(12) 0.0032(10) 0.0043(10) 0.0012(11)
C45 0.0299(14) 0.0180(13) 0.0191(12) 0.0010(10) 0.0042(10) 0.0005(10)
C46 0.0285(14) 0.0189(13) 0.0241(13) 0.0034(10) 0.0041(11) -0.0001(11)
C47 0.0303(14) 0.0229(14) 0.0248(13) -0.0033(11) 0.0046(11) -0.0007(11)
C48 0.0440(17) 0.0281(15) 0.0304(15) -0.0062(12) 0.0008(12) 0.0059(13)
C49 0.0355(15) 0.0320(15) 0.0199(13) -0.0008(11) 0.0039(11) 0.0024(12)
C50 0.0418(16) 0.0317(16) 0.0258(14) -0.0030(11) 0.0006(12) -0.0031(13)
C51 0.0231(13) 0.0275(14) 0.0260(13) 0.0037(11) 0.0047(11) 0.0008(11)
C52 0.0259(15) 0.0523(19) 0.0360(15) -0.0033(14) 0.0069(12) -0.0036(13)
C53 0.0347(15) 0.0309(15) 0.0297(14) 0.0035(12) 0.0116(12) 0.0085(12)
C54 0.0296(14) 0.0294(15) 0.0323(14) 0.0016(12) 0.0113(11) 0.0012(12)
C55 0.0267(14) 0.0263(14) 0.0232(13) 0.0050(11) 0.0058(11) -0.0016(11)
C56 0.0301(15) 0.0353(16) 0.0402(16) -0.0087(13) 0.0000(12) 0.0037(13)
C57 0.0364(17) 0.0427(18) 0.0520(19) -0.0155(15) -0.0058(14) -0.0005(14)
C58 0.0298(16) 0.0487(19) 0.0396(16) 0.0006(14) -0.0048(13) -0.0044(14)
C59 0.0241(15) 0.061(2) 0.0313(15) 0.0021(14) 0.0025(12) 0.0032(14)
N1 0.0236(12) 0.0521(15) 0.0213(11) 0.0012(10) 0.0019(9) 0.0007(11)
N2 0.0269(13) 0.0570(16) 0.0235(11) -0.0019(11) 0.0038(10) -0.0060(11)
N3 0.0247(12) 0.0486(15) 0.0266(12) 0.0009(10) 0.0048(9) 0.0036(11)
O1 0.0247(10) 0.0424(11) 0.0251(9) -0.0036(8) 0.0056(8) 0.0032(8)
O2 0.0281(10) 0.0446(12) 0.0233(9) 0.0026(8) 0.0052(8) -0.0049(9)
O3 0.0258(10) 0.0413(11) 0.0269(10) -0.0027(8) 0.0068(8) 0.0045(8)

loop_
_atom_type_symbol
_atom_type_description
_atom_type_scat_dispersion_real
_atom_type_scat_dispersion_imag
_atom_type_scat_source
C C 0.0033 0.0016 'International Tables Vol C Tables 4.2.6.8 and 6.1.1.4'
H H 0.0000 0.0000 'International Tables Vol C Tables 4.2.6.8 and 6.1.1.4'
N N 0.0061 0.0033 'International Tables Vol C Tables 4.2.6.8 and 6.1.1.4'
O O 0.0106 0.0060 'International Tables Vol C Tables 4.2.6.8 and 6.1.1.4'

loop_
_geom_angle_atom_site_label_1
_geom_angle_atom_site_label_2
_geom_angle_atom_site_label_3
_geom_angle
O1 C1 C2 118.3(2)
O1 C1 C6 120.6(2)
C2 C1 C6 121.1(2)
C3 C2 C1 117.2(2)
C3 C2 C7 121.4(2)
C1 C2 C7 121.3(2)
C2 C3 C4 123.8(2)
C2 C3 H3 118.1
C4 C3 H3 118.1
C5 C4 C3 117.1(2)
C5 C4 C11 123.6(2)
C3 C4 C11 119.3(2)
C4 C5 C6 122.4(2)
C4 C5 H5 118.8
C6 C5 H5 118.8
C5 C6 C1 118.3(2)
C5 C6 C15 120.1(2)
C1 C6 C15 121.6(2)
C10 C7 C9 106.8(2)
C10 C7 C2 111.90(18)
C9 C7 C2 110.85(19)
C10 C7 C8 107.67(19)
C9 C7 C8 110.02(19)
C2 C7 C8 109.48(19)
C7 C8 H8A 109.5
C7 C8 H8B 109.5
H8A C8 H8B 109.5
C7 C8 H8C 109.5
H8A C8 H8C 109.5
H8B C8 H8C 109.5
C7 C9 H9A 109.5
C7 C9 H9B 109.5
H9A C9 H9B 109.5
C7 C9 H9C 109.5
H9A C9 H9C 109.5
H9B C9 H9C 109.5
C7 C10 H10A 109.5
C7 C10 H10B 109.5
H10A C10 H10B 109.5
C7 C10 H10C 109.5
H10A C10 H10C 109.5
H10B C10 H10C 109.5
C13 C11 C14 107.9(2)
C13 C11 C12 109.3(2)
C14 C11 C12 107.8(2)
C13 C11 C4 109.7(2)
C14 C11 C4 111.9(2)
C12 C11 C4 110.07(19)
C11 C12 H12A 109.5
C11 C12 H12B 109.5
H12A C12 H12B 109.5
C11 C12 H12C 109.5
H12A C12 H12C 109.5
H12B C12 H12C 109.5
C11 C13 H13A 109.5
C11 C13 H13B 109.5
H13A C13 H13B 109.5
C11 C13 H13C 109.5
H13A C13 H13C 109.5
H13B C13 H13C 109.5
C11 C14 H14A 109.5
C11 C14 H14B 109.5
H14A C14 H14B 109.5
C11 C14 H14C 109.5
H14A C14 H14C 109.5
H14B C14 H14C 109.5
N1 C15 C16 119.4(2)
N1 C15 C6 116.6(2)
C16 C15 C6 124.0(2)
C17 C16 C15 120.0(2)
C17 C16 H16 120.0
C15 C16 H16 120.0
C16 C17 C18 119.9(3)
C16 C17 H17 120.0
C18 C17 H17 120.0
C19 C18 C17 117.6(3)
C19 C18 H18 121.2
C17 C18 H18 121.2
N1 C19 C18 123.2(3)
N1 C19 H19 118.4
C18 C19 H19 118.4
O2 C21 C22 118.8(2)
O2 C21 C26 120.3(2)
C22 C21 C26 120.8(2)
C23 C22 C21 117.4(2)
C23 C22 C27 121.3(2)
C21 C22 C27 121.3(2)
C24 C23 C22 123.9(2)
C24 C23 H23 118.0
C22 C23 H23 118.0
C25 C24 C23 116.9(2)
C25 C24 C31 120.5(2)
C23 C24 C31 122.7(2)
C24 C25 C26 122.7(2)
C24 C25 H25 118.7
C26 C25 H25 118.7
C25 C26 C21 118.2(2)
C25 C26 C35 120.3(2)
C21 C26 C35 121.5(2)
C30 C27 C28 107.6(2)
C30 C27 C22 111.86(19)
C28 C27 C22 109.52(19)
C30 C27 C29 107.0(2)
C28 C27 C29 110.5(2)
C22 C27 C29 110.34(19)
C27 C28 H28A 109.5
C27 C28 H28B 109.5
H28A C28 H28B 109.5
C27 C28 H28C 109.5
H28A C28 H28C 109.5
H28B C28 H28C 109.5
C27 C29 H29A 109.5
C27 C29 H29B 109.5
H29A C29 H29B 109.5
C27 C29 H29C 109.5
H29A C29 H29C 109.5
H29B C29 H29C 109.5
C27 C30 H30A 109.5
C27 C30 H30B 109.5
H30A C30 H30B 109.5
C27 C30 H30C 109.5
H30A C30 H30C 109.5
H30B C30 H30C 109.5
C32 C31 C34 108.0(2)
C32 C31 C33 108.2(2)
C34 C31 C33 109.05(19)
C32 C31 C24 112.35(19)
C34 C31 C24 109.65(19)
C33 C31 C24 109.47(19)
C31 C32 H32A 109.5
C31 C32 H32B 109.5
H32A C32 H32B 109.5
C31 C32 H32C 109.5
H32A C32 H32C 109.5
H32B C32 H32C 109.5
C31 C33 H33A 109.5
C31 C33 H33B 109.5
H33A C33 H33B 109.5
C31 C33 H33C 109.5
H33A C33 H33C 109.5
H33B C33 H33C 109.5
C31 C34 H34A 109.5
C31 C34 H34B 109.5
H34A C34 H34B 109.5
C31 C34 H34C 109.5
H34A C34 H34C 109.5
H34B C34 H34C 109.5
N2 C35 C36 119.6(2)
N2 C35 C26 116.4(2)
C36 C35 C26 124.0(2)
C37 C36 C35 119.5(3)
C37 C36 H36 120.2
C35 C36 H36 120.2
C38 C37 C36 120.3(3)
C38 C37 H37 119.9
C36 C37 H37 119.9
C39 C38 C37 117.6(3)
C39 C38 H38 121.2
C37 C38 H38 121.2
N2 C39 C38 123.1(3)
N2 C39 H39 118.4
C38 C39 H39 118.4
O3 C41 C42 118.8(2)
O3 C41 C46 120.1(2)
C42 C41 C46 121.1(2)
C43 C42 C41 117.4(2)
C43 C42 C47 121.3(2)
C41 C42 C47 121.3(2)
C42 C43 C44 123.8(2)
C42 C43 H43 118.1
C44 C43 H43 118.1
C45 C44 C43 117.1(2)
C45 C44 C51 120.7(2)
C43 C44 C51 122.2(2)
C44 C45 C46 122.4(2)
C44 C45 H45 118.8
C46 C45 H45 118.8
C45 C46 C41 118.2(2)
C45 C46 C55 120.2(2)
C41 C46 C55 121.6(2)
C50 C47 C48 106.9(2)
C50 C47 C49 107.4(2)
C48 C47 C49 110.83(19)
C50 C47 C42 111.95(19)
C48 C47 C42 110.6(2)
C49 C47 C42 109.07(19)
C47 C48 H48A 109.5
C47 C48 H48B 109.5
H48A C48 H48B 109.5
C47 C48 H48C 109.5
H48A C48 H48C 109.5
H48B C48 H48C 109.5
C47 C49 H49A 109.5
C47 C49 H49B 109.5
H49A C49 H49B 109.5
C47 C49 H49C 109.5
H49A C49 H49C 109.5
H49B C49 H49C 109.5
C47 C50 H50A 109.5
C47 C50 H50B 109.5
H50A C50 H50B 109.5
C47 C50 H50C 109.5
H50A C50 H50C 109.5
H50B C50 H50C 109.5
C52 C51 C53 109.0(2)
C52 C51 C44 112.3(2)
C53 C51 C44 109.14(19)
C52 C51 C54 107.8(2)
C53 C51 C54 108.6(2)
C44 C51 C54 109.98(19)
C51 C52 H52A 109.5
C51 C52 H52B 109.5
H52A C52 H52B 109.5
C51 C52 H52C 109.5
H52A C52 H52C 109.5
H52B C52 H52C 109.5
C51 C53 H53A 109.5
C51 C53 H53B 109.5
H53A C53 H53B 109.5
C51 C53 H53C 109.5
H53A C53 H53C 109.5
H53B C53 H53C 109.5
C51 C54 H54A 109.5
C51 C54 H54B 109.5
H54A C54 H54B 109.5
C51 C54 H54C 109.5
H54A C54 H54C 109.5
H54B C54 H54C 109.5
N3 C55 C56 119.2(2)
N3 C55 C46 116.8(2)
C56 C55 C46 123.9(2)
C57 C56 C55 119.6(2)
C57 C56 H56 120.2
C55 C56 H56 120.2
C56 C57 C58 120.9(3)
C56 C57 H57 119.6
C58 C57 H57 119.6
C59 C58 C57 117.0(3)
C59 C58 H58 121.5
C57 C58 H58 121.5
N3 C59 C58 123.4(2)
N3 C59 H59 118.3
C58 C59 H59 118.3
C19 N1 C15 119.9(2)
C39 N2 C35 119.9(2)
C59 N3 C55 120.0(2)
C1 O1 H1 103.3(15)
C21 O2 H2 104.1(16)
C41 O3 H3A 106.0(16)

loop_
_geom_bond_atom_site_label_1
_geom_bond_atom_site_label_2
_geom_bond_distance
C1 O1 1.380(3)
C1 C2 1.429(3)
C1 C6 1.434(3)
C2 C3 1.410(3)
C2 C7 1.565(3)
C3 C4 1.430(3)
C3 H3 0.9500
C4 C5 1.397(3)
C4 C11 1.563(3)
C5 C6 1.430(3)
C5 H5 0.9500
C6 C15 1.506(3)
C7 C10 1.550(3)
C7 C9 1.561(3)
C7 C8 1.567(3)
C8 H8A 0.9800
C8 H8B 0.9800
C8 H8C 0.9800
C9 H9A 0.9800
C9 H9B 0.9800
C9 H9C 0.9800
C10 H10A 0.9800
C10 H10B 0.9800
C10 H10C 0.9800
C11 C13 1.547(3)
C11 C14 1.548(3)
C11 C12 1.550(3)
C12 H12A 0.9800
C12 H12B 0.9800
C12 H12C 0.9800
C13 H13A 0.9800
C13 H13B 0.9800
C13 H13C 0.9800
C14 H14A 0.9800
C14 H14B 0.9800
C14 H14C 0.9800
C15 N1 1.371(3)
C15 C16 1.412(3)
C16 C17 1.395(4)
C16 H16 0.9500
C17 C18 1.402(4)
C17 H17 0.9500
C18 C19 1.390(4)
C18 H18 0.9500
C19 N1 1.359(3)
C19 H19 0.9500
C21 O2 1.379(3)
C21 C22 1.421(3)
C21 C26 1.438(3)
C22 C23 1.416(3)
C22 C27 1.567(3)
C23 C24 1.412(3)
C23 H23 0.9500
C24 C25 1.406(3)
C24 C31 1.562(3)
C25 C26 1.420(3)
C25 H25 0.9500
C26 C35 1.509(3)
C27 C30 1.549(3)
C27 C28 1.557(3)
C27 C29 1.568(3)
C28 H28A 0.9800
C28 H28B 0.9800
C28 H28C 0.9800
C29 H29A 0.9800
C29 H29B 0.9800
C29 H29C 0.9800
C30 H30A 0.9800
C30 H30B 0.9800
C30 H30C 0.9800
C31 C32 1.548(3)
C31 C34 1.553(3)
C31 C33 1.557(3)
C32 H32A 0.9800
C32 H32B 0.9800
C32 H32C 0.9800
C33 H33A 0.9800
C33 H33B 0.9800
C33 H33C 0.9800
C34 H34A 0.9800
C34 H34B 0.9800
C34 H34C 0.9800
C35 N2 1.364(3)
C35 C36 1.406(3)
C36 C37 1.397(4)
C36 H36 0.9500
C37 C38 1.391(4)
C37 H37 0.9500
C38 C39 1.382(4)
C38 H38 0.9500
C39 N2 1.355(3)
C39 H39 0.9500
C41 O3 1.386(3)
C41 C42 1.425(3)
C41 C46 1.437(3)
C42 C43 1.411(3)
C42 C47 1.567(3)
C43 C44 1.418(3)
C43 H43 0.9500
C44 C45 1.410(3)
C44 C51 1.560(3)
C45 C46 1.423(3)
C45 H45 0.9500
C46 C55 1.505(3)
C47 C50 1.556(3)
C47 C48 1.559(3)
C47 C49 1.562(3)
C48 H48A 0.9800
C48 H48B 0.9800
C48 H48C 0.9800
C49 H49A 0.9800
C49 H49B 0.9800
C49 H49C 0.9800
C50 H50A 0.9800
C50 H50B 0.9800
C50 H50C 0.9800
C51 C52 1.543(3)
C51 C53 1.549(3)
C51 C54 1.560(3)
C52 H52A 0.9800
C52 H52B 0.9800
C52 H52C 0.9800
C53 H53A 0.9800
C53 H53B 0.9800
C53 H53C 0.9800
C54 H54A 0.9800
C54 H54B 0.9800
C54 H54C 0.9800
C55 N3 1.372(3)
C55 C56 1.416(3)
C56 C57 1.391(4)
C56 H56 0.9500
C57 C58 1.393(4)
C57 H57 0.9500
C58 C59 1.392(4)
C58 H58 0.9500
C59 N3 1.354(3)
C59 H59 0.9500
O1 H1 1.03(3)
O2 H2 0.95(3)
O3 H3A 0.95(3)

loop_
_geom_hbond_atom_site_label_D
_geom_hbond_atom_site_label_H
_geom_hbond_atom_site_label_A
_geom_hbond_distance_DH
_geom_hbond_distance_HA
_geom_hbond_distance_DA
_geom_hbond_angle_DHA
O1 H1 N1 1.03(3) 1.58(3) 2.561(3) 156(2)
O2 H2 N2 0.95(3) 1.68(3) 2.567(3) 154(3)
O3 H3A N3 0.95(3) 1.70(3) 2.573(3) 151(2)

loop_
_geom_torsion_atom_site_label_1
_geom_torsion_atom_site_label_2
_geom_torsion_atom_site_label_3
_geom_torsion_atom_site_label_4
_geom_torsion
O1 C1 C2 C3 -178.4(2)
C6 C1 C2 C3 1.3(3)
O1 C1 C2 C7 0.9(3)
C6 C1 C2 C7 -179.4(2)
C1 C2 C3 C4 -0.4(3)
C7 C2 C3 C4 -179.7(2)
C2 C3 C4 C5 -0.5(3)
C2 C3 C4 C11 178.5(2)
C3 C4 C5 C6 0.5(3)
C11 C4 C5 C6 -178.4(2)
C4 C5 C6 C1 0.4(3)
C4 C5 C6 C15 -179.9(2)
O1 C1 C6 C5 178.4(2)
C2 C1 C6 C5 -1.3(3)
O1 C1 C6 C15 -1.3(3)
C2 C1 C6 C15 179.0(2)
C3 C2 C7 C10 2.5(3)
C1 C2 C7 C10 -176.8(2)
C3 C2 C7 C9 121.7(2)
C1 C2 C7 C9 -57.6(3)
C3 C2 C7 C8 -116.8(2)
C1 C2 C7 C8 63.9(3)
C5 C4 C11 C13 116.8(3)
C3 C4 C11 C13 -62.0(3)
C5 C4 C11 C14 -2.9(3)
C3 C4 C11 C14 178.2(2)
C5 C4 C11 C12 -122.8(2)
C3 C4 C11 C12 58.4(3)
C5 C6 C15 N1 -167.8(2)
C1 C6 C15 N1 11.9(3)
C5 C6 C15 C16 13.1(4)
C1 C6 C15 C16 -167.2(2)
N1 C15 C16 C17 -0.5(4)
C6 C15 C16 C17 178.5(2)
C15 C16 C17 C18 0.1(4)
C16 C17 C18 C19 0.3(4)
C17 C18 C19 N1 -0.2(4)
O2 C21 C22 C23 177.3(2)
C26 C21 C22 C23 -2.9(3)
O2 C21 C22 C27 -1.6(3)
C26 C21 C22 C27 178.2(2)
C21 C22 C23 C24 1.1(3)
C27 C22 C23 C24 180.0(2)
C22 C23 C24 C25 0.8(3)
C22 C23 C24 C31 -178.3(2)
C23 C24 C25 C26 -0.9(3)
C31 C24 C25 C26 178.2(2)
C24 C25 C26 C21 -0.9(3)
C24 C25 C26 C35 -179.0(2)
O2 C21 C26 C25 -177.3(2)
C22 C21 C26 C25 2.9(3)
O2 C21 C26 C35 0.7(3)
C22 C21 C26 C35 -179.1(2)
C23 C22 C27 C30 -1.2(3)
C21 C22 C27 C30 177.6(2)
C23 C22 C27 C28 117.9(2)
C21 C22 C27 C28 -63.2(3)
C23 C22 C27 C29 -120.2(2)
C21 C22 C27 C29 58.6(3)
C25 C24 C31 C32 -178.4(2)
C23 C24 C31 C32 0.6(3)
C25 C24 C31 C34 61.4(3)
C23 C24 C31 C34 -119.5(2)
C25 C24 C31 C33 -58.2(3)
C23 C24 C31 C33 120.9(2)
C25 C26 C35 N2 163.2(2)
C21 C26 C35 N2 -14.9(3)
C25 C26 C35 C36 -18.9(4)
C21 C26 C35 C36 163.1(2)
N2 C35 C36 C37 0.1(4)
C26 C35 C36 C37 -177.7(3)
C35 C36 C37 C38 -0.3(5)
C36 C37 C38 C39 0.3(5)
C37 C38 C39 N2 -0.3(5)
O3 C41 C42 C43 -177.5(2)
C46 C41 C42 C43 3.3(3)
O3 C41 C42 C47 2.8(3)
C46 C41 C42 C47 -176.4(2)
C41 C42 C43 C44 -1.8(3)
C47 C42 C43 C44 178.0(2)
C42 C43 C44 C45 -0.6(3)
C42 C43 C44 C51 179.9(2)
C43 C44 C45 C46 1.6(3)
C51 C44 C45 C46 -179.0(2)
C44 C45 C46 C41 -0.1(3)
C44 C45 C46 C55 179.3(2)
O3 C41 C46 C45 178.4(2)
C42 C41 C46 C45 -2.5(3)
O3 C41 C46 C55 -1.0(3)
C42 C41 C46 C55 178.2(2)
C43 C42 C47 C50 2.2(3)
C41 C42 C47 C50 -178.1(2)
C43 C42 C47 C48 121.4(2)
C41 C42 C47 C48 -58.9(3)
C43 C42 C47 C49 -116.5(2)
C41 C42 C47 C49 63.2(3)
C45 C44 C51 C52 172.7(2)
C43 C44 C51 C52 -7.9(3)
C45 C44 C51 C53 -66.3(3)
C43 C44 C51 C53 113.1(2)
C45 C44 C51 C54 52.7(3)
C43 C44 C51 C54 -127.9(2)
C45 C46 C55 N3 -164.0(2)
C41 C46 C55 N3 15.4(3)
C45 C46 C55 C56 18.2(4)
C41 C46 C55 C56 -162.4(2)
N3 C55 C56 C57 0.2(4)
C46 C55 C56 C57 178.0(2)
C55 C56 C57 C58 -0.2(4)
C56 C57 C58 C59 0.1(4)
C57 C58 C59 N3 0.0(4)
C18 C19 N1 C15 -0.2(4)
C16 C15 N1 C19 0.6(4)
C6 C15 N1 C19 -178.5(2)
C38 C39 N2 C35 0.2(4)
C36 C35 N2 C39 -0.1(4)
C26 C35 N2 C39 178.0(2)
C58 C59 N3 C55 -0.1(4)
C56 C55 N3 C59 0.0(4)
C46 C55 N3 C59 -178.0(2)
